data_4337905
loop_
_publ_author_name
'Ogo, Shuhei'
'Shimizu, Noriko'
'Nishiki, Kensuke'
'Yasuda, Nobuhiro'
'Mizuta, Tsutomu'
'Sano, Tsuneji'
'Sadakane, Masahiro'

_publ_section_title
;
 Preparation and Redox Studies of \a1- and \a2-Isomers of
 Mono-Ru-Substituted Dawson-type Phosphotungstates with a DMSO Ligand:
 [\a1/\a2-P2W17O61Ru(II)(DMSO)](8-)
;
_journal_issue 7
_journal_name_full 'Inorganic chemistry'
_journal_page_first 3526
_journal_paper_doi 10.1021/ic403041s
_journal_volume 53
_journal_year 2014
_chemical_formula_moiety 'P2 O61 Ru W17, C2 H6 S O, K8, 16(H2 O)'
_chemical_formula_sum 'C2 H38 K8 O78 P2 Ru S W17'
_chemical_formula_weight 4943.4
_chemical_melting_point ?
_chemical_name_systematic
;
 ?
;
_space_group_crystal_system triclinic
_space_group_IT_number 2
_space_group_name_Hall '-P 1'
_space_group_name_H-M_alt 'P -1'
_symmetry_space_group_name_Hall '-P 1'
_symmetry_space_group_name_H-M 'P -1'
_atom_sites_solution_hydrogens geom
_atom_sites_solution_primary direct
_atom_sites_solution_secondary difmap
_audit_creation_method SHELXL-2013
_cell_angle_alpha 97.9960(14)
_cell_angle_beta 90.9513(15)
_cell_angle_gamma 112.9434(12)
_cell_formula_units_Z 2
_cell_length_a 12.5844(5)
_cell_length_b 15.1035(6)
_cell_length_c 22.2140(9)
_cell_measurement_reflns_used 19905
_cell_measurement_temperature 100(2)
_cell_measurement_theta_max 30.037
_cell_measurement_theta_min 2.103
_cell_volume 3838.7(3)
_computing_cell_refinement 'Rapid Auto(Rigaku)'
_computing_data_collection 'Rapid Auto(Rigaku)'
_computing_data_reduction 'Rapid Auto(Rigaku)'
_computing_structure_refinement 'SHELXL-2013 (Sheldrick, 2013)'
_computing_structure_solution 'SHELXS-97 (Sheldrick, 1990)'
_diffrn_ambient_temperature 100(2)
_diffrn_detector_area_resol_mean 29
_diffrn_measured_fraction_theta_full 0.798
_diffrn_measured_fraction_theta_max 0.796
_diffrn_measurement_device_type 'Rigaku Saturn 724'
_diffrn_measurement_method 'Oscillation Photograph'
_diffrn_radiation_monochromator 'Si(111) Channel Cut'
_diffrn_radiation_source 'synchrotron radiation SPring-8 BL40XU'
_diffrn_radiation_type Synchrotron
_diffrn_radiation_wavelength 0.83095
_diffrn_reflns_av_R_equivalents 0.0496
_diffrn_reflns_av_unetI/netI 0.0777
_diffrn_reflns_Laue_measured_fraction_full 0.798
_diffrn_reflns_Laue_measured_fraction_max 0.796
_diffrn_reflns_limit_h_max 15
_diffrn_reflns_limit_h_min -14
_diffrn_reflns_limit_k_max 16
_diffrn_reflns_limit_k_min -17
_diffrn_reflns_limit_l_max 26
_diffrn_reflns_limit_l_min -26
_diffrn_reflns_number 19905
_diffrn_reflns_point_group_measured_fraction_full 0.798
_diffrn_reflns_point_group_measured_fraction_max 0.796
_diffrn_reflns_theta_full 29.905
_diffrn_reflns_theta_max 30.037
_diffrn_reflns_theta_min 2.103
_exptl_absorpt_coefficient_mu 38.723
_exptl_absorpt_correction_T_max 1.000
_exptl_absorpt_correction_T_min 0.521
_exptl_absorpt_correction_type multi-scan
_exptl_absorpt_process_details 'ABSCOR (T.Higashi, 2001)'
_exptl_crystal_colour black
_exptl_crystal_density_diffrn 4.140
_exptl_crystal_density_meas ?
_exptl_crystal_density_method 'not measured'
_exptl_crystal_description plate
_exptl_crystal_F_000 4158
_exptl_crystal_size_max 0.230
_exptl_crystal_size_mid 0.105
_exptl_crystal_size_min 0.001
_refine_diff_density_max 6.836
_refine_diff_density_min -4.455
_refine_diff_density_rms 0.678
_refine_ls_extinction_method none
_refine_ls_goodness_of_fit_ref 1.047
_refine_ls_hydrogen_treatment constr
_refine_ls_matrix_type full
_refine_ls_number_parameters 595
_refine_ls_number_reflns 11175
_refine_ls_number_restraints 1
_refine_ls_restrained_S_all 1.047
_refine_ls_R_factor_all 0.1032
_refine_ls_R_factor_gt 0.0883
_refine_ls_shift/su_max <0.001
_refine_ls_shift/su_mean <0.001
_refine_ls_structure_factor_coef Fsqd
_refine_ls_weighting_details 'w=1/[\s^2^(Fo^2^)+(0.1685P)^2^+256.4501P] where P=(Fo^2^+2Fc^2^)/3'
_refine_ls_weighting_scheme calc
_refine_ls_wR_factor_gt 0.2547
_refine_ls_wR_factor_ref 0.2679
_reflns_Friedel_coverage 0.000
_reflns_number_gt 8715
_reflns_number_total 11175
_reflns_threshold_expression 'I > 2\s(I)'
_cod_data_source_file ic403041s_si_002.cif
_cod_data_source_block shelxl
_cod_depositor_comments
;
The following automatic conversions were performed:

'_chemical_melting_point' value 'not measured' was changed to '?' -
the value is undefined or not given.

Automatic conversion script
Id: cif_fix_values 2281 2013-09-26 08:29:07Z andrius 

 Adding full bibliography for 4337904--4337905.cif.

The following automatic conversions were performed:

'_exptl_crystal_density_meas' value 'not measured' was changed to '?'
- the value is perceived as not measured.

Automatic conversion script
Id: cif_fix_values 3008 2015-01-20 13:52:24Z robertas 
;
_cod_original_formula_sum 'C2 H38 K8 O78 P2 Ru S1 W17'
_cod_database_code 4337905
_shelx_space_group_comment
;
The symmetry employed for this shelxl refinement is uniquely defined
by the following loop, which should always be used as a source of
symmetry information in preference to the above space-group names.
They are only intended as comments.
;
_shelx_estimated_absorpt_t_min 0.041
_shelx_estimated_absorpt_t_max 0.962
_shelxl_version_number 2013-3

loop_
_space_group_symop_operation_xyz
'x, y, z'
'-x, -y, -z'

loop_
_atom_site_label
_atom_site_type_symbol
_atom_site_fract_x
_atom_site_fract_y
_atom_site_fract_z
_atom_site_U_iso_or_equiv
_atom_site_adp_type
_atom_site_occupancy
_atom_site_site_symmetry_order
_atom_site_calc_flag
_atom_site_refinement_flags_posn
_atom_site_refinement_flags_adp
_atom_site_refinement_flags_occupancy
_atom_site_disorder_assembly
_atom_site_disorder_group
Ru18 Ru 0.45787(18) -0.04260(16) 0.67053(10) 0.0366(8) Uani 0.654(13) 1 d . . P A 1
S1 S 0.4944(11) -0.1241(10) 0.5958(7) 0.029(3) Uiso 0.654(13) 1 d . . P A 1
O62 O 0.552(4) -0.190(3) 0.6083(19) 0.051(10) Uiso 0.654(13) 1 d . . P A 1
C1 C 0.370(6) -0.192(5) 0.545(3) 0.059(17) Uiso 0.654(13) 1 d . . P A 1
H1A H 0.3438 -0.2615 0.5484 0.089 Uiso 0.654(13) 1 calc R U P A 1
H1B H 0.3888 -0.1830 0.5032 0.089 Uiso 0.654(13) 1 calc R U P A 1
H1C H 0.3080 -0.1701 0.5557 0.089 Uiso 0.654(13) 1 calc R U P A 1
C2 C 0.584(7) -0.058(6) 0.548(4) 0.07(2) Uiso 0.654(13) 1 d . . P A 1
H2A H 0.5564 -0.0095 0.5375 0.109 Uiso 0.654(13) 1 calc R U P A 1
H2B H 0.5844 -0.1016 0.5111 0.109 Uiso 0.654(13) 1 calc R U P A 1
H2C H 0.6620 -0.0257 0.5682 0.109 Uiso 0.654(13) 1 calc R U P A 1
W18 W 0.45787(18) -0.04260(16) 0.67053(10) 0.0366(8) Uani 0.346(13) 1 d . . P A 2
O63 O 0.503(5) -0.118(4) 0.619(3) 0.019(14) Uiso 0.346(13) 1 d . . P A 2
Ru5 Ru 0.24928(13) 0.04142(12) 0.61571(7) 0.0340(6) Uani 0.155(13) 1 d . . P A 3
W5 W 0.24928(13) 0.04142(12) 0.61571(7) 0.0340(6) Uani 0.845(13) 1 d . . P A 4
O41 O 0.204(2) 0.0055(18) 0.5362(10) 0.025(5) Uiso 0.845(13) 1 d . . P A 4
Ru10 Ru 0.69560(12) 0.19744(11) 0.66539(7) 0.0303(6) Uani 0.115(13) 1 d . . P A 5
W10 W 0.69560(12) 0.19744(11) 0.66539(7) 0.0303(6) Uani 0.885(13) 1 d . . P A 6
O45 O 0.775(2) 0.1764(17) 0.6046(10) 0.026(5) Uiso 0.885(13) 1 d . . P A 6
Ru11 Ru 0.48136(12) 0.28806(11) 0.61552(6) 0.0305(5) Uani 0.072(13) 1 d . . P A 7
W11 W 0.48136(12) 0.28806(11) 0.61552(6) 0.0305(5) Uani 0.928(13) 1 d . . P A 8
O46 O 0.483(2) 0.2944(18) 0.5389(10) 0.034(6) Uiso 0.928(13) 1 d . . P A 8
W1 W 0.21409(12) -0.16139(11) 0.83992(7) 0.0347(4) Uani 1 1 d . . . . .
W2 W 0.15220(13) -0.17909(11) 0.68808(7) 0.0381(4) Uani 1 1 d . . . . .
W3 W 0.01776(12) -0.07908(11) 0.79275(7) 0.0351(4) Uani 1 1 d . . . . .
W4 W 0.52696(11) -0.03145(10) 0.81655(6) 0.0300(3) Uani 1 1 d . . . . .
W6 W 0.12061(11) 0.14525(10) 0.71988(6) 0.0292(3) Uani 1 1 d . . . . .
W7 W 0.18768(10) 0.16295(10) 0.88420(6) 0.0263(3) Uani 1 1 d . . . . .
W8 W 0.38662(11) 0.08163(10) 0.92890(6) 0.0281(3) Uani 1 1 d . . . . .
W9 W 0.76324(11) 0.21649(10) 0.81564(6) 0.0282(3) Uani 1 1 d . . . . .
W12 W 0.35623(11) 0.39293(10) 0.71952(6) 0.0269(3) Uani 1 1 d . . . . .
W13 W 0.42523(11) 0.40886(9) 0.88296(6) 0.0241(3) Uani 1 1 d . . . . .
W14 W 0.62392(11) 0.32899(10) 0.92875(6) 0.0264(3) Uani 1 1 d . . . . .
W15 W 0.84011(11) 0.48418(10) 0.83522(6) 0.0300(3) Uani 1 1 d . . . . .
W16 W 0.76776(12) 0.46370(10) 0.68430(6) 0.0321(3) Uani 1 1 d . . . . .
W17 W 0.64283(11) 0.56791(10) 0.79162(6) 0.0290(3) Uani 1 1 d . . . . .
P1 P 0.3140(7) 0.0518(6) 0.7724(3) 0.0245(16) Uiso 1 1 d . . . . .
P2 P 0.5652(7) 0.3127(6) 0.7712(3) 0.0230(16) Uiso 1 1 d . . . . .
K1 K 1.1887(7) 0.5520(7) 0.8877(4) 0.042(3) Uani 0.90(3) 1 d . . . A .
K2 K 1.0110(7) 0.3707(6) 0.7205(5) 0.041(3) Uani 0.89(3) 1 d . . . A .
K3 K 0.6607(10) -0.1888(8) 0.7264(5) 0.062(4) Uani 0.93(4) 1 d . . . A .
K4 K -0.0754(14) -0.2545(11) 0.9288(7) 0.086(8) Uani 0.77(4) 1 d . . . . .
K5 K -0.1514(15) 0.0337(13) 0.8958(9) 0.058(7) Uani 0.55(4) 1 d . . . . .
K6 K 0.5690(15) 0.2039(12) 1.0726(7) 0.036(6) Uani 0.45(3) 1 d . . . . .
K7 K 0.9496(18) 0.1099(16) 0.5645(8) 0.078(8) Uani 0.60(4) 1 d . . . . .
K8 K 0.703(3) -0.263(2) 0.5482(11) 0.102(14) Uani 0.49(4) 1 d . . . A .
O1 O 0.167(2) -0.230(2) 0.7621(12) 0.050(7) Uiso 1 1 d . . . . .
O2 O 0.011(2) -0.168(2) 0.7230(12) 0.053(7) Uiso 1 1 d . . . . .
O3 O 0.0720(19) -0.1450(16) 0.8445(9) 0.031(5) Uiso 1 1 d . . . . .
O4 O 0.122(2) 0.0869(18) 0.6398(11) 0.040(6) Uiso 1 1 d . . . . .
O5 O 0.163(2) 0.1872(18) 0.8060(10) 0.038(5) Uiso 1 1 d . . . . .
O6 O 0.262(2) 0.1280(18) 0.9451(11) 0.042(6) Uiso 1 1 d . . . . .
O7 O 0.488(2) 0.0470(17) 0.8821(10) 0.036(5) Uiso 1 1 d . . . . .
O8 O 0.527(2) -0.0824(19) 0.7373(11) 0.043(6) Uiso 1 1 d . . . . .
O9 O 0.371(2) 0.0085(17) 0.6217(10) 0.036(5) Uiso 1 1 d . . . . .
O10 O 0.573(2) 0.2222(18) 0.6236(10) 0.039(6) Uiso 1 1 d . . . . .
O11 O 0.394(2) 0.3690(18) 0.6376(10) 0.038(5) Uiso 1 1 d . . . . .
O12 O 0.3506(19) 0.3861(17) 0.8044(10) 0.034(5) Uiso 1 1 d . . . . .
O13 O 0.532(2) 0.4058(18) 0.9436(10) 0.038(5) Uiso 1 1 d . . . . .
O14 O 0.6836(18) 0.2465(16) 0.8803(9) 0.029(5) Uiso 1 1 d . . . . .
O15 O 0.7987(18) 0.2029(16) 0.7323(9) 0.030(5) Uiso 1 1 d . . . . .
O16 O 0.881(2) 0.5092(18) 0.7576(10) 0.037(5) Uiso 1 1 d . . . . .
O17 O 0.717(2) 0.5655(18) 0.7198(10) 0.037(5) Uiso 1 1 d . . . . .
O18 O 0.7760(19) 0.5800(17) 0.8426(10) 0.032(5) Uiso 1 1 d . . . . .
O19 O 0.149(2) -0.0810(17) 0.6435(10) 0.034(5) Uiso 1 1 d . . . . .
O20 O 0.0378(19) 0.0180(17) 0.7427(10) 0.032(5) Uiso 1 1 d . . . . .
O21 O 0.088(2) 0.0310(18) 0.8581(11) 0.041(6) Uiso 1 1 d . . . . .
O22 O 0.2700(18) -0.0480(16) 0.9010(9) 0.028(5) Uiso 1 1 d . . . . .
O23 O 0.3716(19) -0.1261(17) 0.8221(9) 0.032(5) Uiso 1 1 d . . . . .
O24 O 0.304(2) -0.1519(18) 0.6802(10) 0.039(6) Uiso 1 1 d . . . . .
O25 O 0.346(2) 0.1750(17) 0.6120(10) 0.034(5) Uiso 1 1 d . . . . .
O26 O 0.236(2) 0.2645(18) 0.7084(10) 0.038(6) Uiso 1 1 d . . . . .
O27 O 0.3172(18) 0.2884(16) 0.8981(9) 0.027(5) Uiso 1 1 d . . . . .
O28 O 0.492(2) 0.2114(18) 0.9370(10) 0.037(5) Uiso 1 1 d . . . . .
O29 O 0.655(2) 0.0851(18) 0.8089(10) 0.036(5) Uiso 1 1 d . . . . .
O30 O 0.600(2) 0.0690(19) 0.6694(11) 0.044(6) Uiso 1 1 d . . . . .
O31 O 0.6252(19) 0.4100(16) 0.6433(9) 0.031(5) Uiso 1 1 d . . . . .
O32 O 0.505(2) 0.4986(19) 0.7410(11) 0.041(6) Uiso 1 1 d . . . . .
O33 O 0.5543(19) 0.5097(17) 0.8538(10) 0.032(5) Uiso 1 1 d . . . . .
O34 O 0.7373(18) 0.4376(16) 0.9003(9) 0.028(5) Uiso 1 1 d . . . . .
O35 O 0.8378(18) 0.3582(15) 0.8192(9) 0.026(4) Uiso 1 1 d . . . . .
O36 O 0.7767(19) 0.3448(17) 0.6763(10) 0.034(5) Uiso 1 1 d . . . . .
O37 O 0.195(2) -0.2481(18) 0.8841(10) 0.040(6) Uiso 1 1 d . . . . .
O38 O 0.086(2) -0.282(2) 0.6354(12) 0.053(7) Uiso 1 1 d . . . . .
O39 O -0.127(2) -0.1161(17) 0.8073(10) 0.035(5) Uiso 1 1 d . . . . .
O40 O 0.598(2) -0.084(2) 0.8529(12) 0.049(6) Uiso 1 1 d . . . . .
O42 O 0.0049(18) 0.1727(16) 0.7093(9) 0.030(5) Uiso 1 1 d . . . . .
O43 O 0.0955(19) 0.1966(17) 0.9282(10) 0.033(5) Uiso 1 1 d . . . . .
O44 O 0.413(2) 0.0633(19) 1.0009(11) 0.043(6) Uiso 1 1 d . . . . .
O47 O 0.2739(19) 0.4573(16) 0.7078(10) 0.033(5) Uiso 1 1 d . . . . .
O48 O 0.3686(17) 0.4794(15) 0.9264(9) 0.025(4) Uiso 1 1 d . . . . .
O49 O 0.6909(18) 0.3475(16) 0.9993(9) 0.028(5) Uiso 1 1 d . . . . .
O50 O 0.881(2) 0.2072(19) 0.8526(11) 0.043(6) Uiso 1 1 d . . . . .
O51 O 0.970(2) 0.5503(18) 0.8795(10) 0.038(5) Uiso 1 1 d . . . . .
O52 O 0.855(2) 0.5197(18) 0.6305(10) 0.039(5) Uiso 1 1 d . . . . .
O53 O 0.648(2) 0.6845(18) 0.8043(11) 0.040(6) Uiso 1 1 d . . . . .
O54 O 0.214(2) -0.0512(18) 0.7749(11) 0.039(6) Uiso 1 1 d . . . . .
O55 O 0.424(2) 0.0350(17) 0.7591(10) 0.037(5) Uiso 1 1 d . . . . .
O56 O 0.276(2) 0.0957(17) 0.7238(10) 0.036(5) Uiso 1 1 d . . . . .
O57 O 0.3277(19) 0.1118(16) 0.8360(9) 0.031(5) Uiso 1 1 d . . . . .
O58 O 0.6633(17) 0.4187(15) 0.7702(8) 0.024(4) Uiso 1 1 d . . . . .
O59 O 0.6174(19) 0.2397(16) 0.7570(9) 0.030(5) Uiso 1 1 d . . . . .
O60 O 0.470(2) 0.3017(18) 0.7226(10) 0.038(5) Uiso 1 1 d . . . . .
O61 O 0.5203(17) 0.3170(15) 0.8337(9) 0.025(4) Uiso 1 1 d . . . . .
O101 O 1.074(5) 0.460(4) 0.986(3) 0.12(3) Uiso 0.80(13) 1 d . . . . .
O102 O 1.105(2) 0.364(2) 0.8334(12) 0.053(7) Uiso 1 1 d . . . . .
O103 O 1.138(3) 0.561(3) 0.7622(16) 0.073(9) Uiso 1 1 d . . . . .
O104 O 1.401(4) 0.662(3) 0.843(2) 0.11(2) Uiso 0.96(12) 1 d . . . . .
O105 O 0.784(3) -0.006(3) 0.7018(15) 0.071(9) Uiso 1 1 d . . . . .
O106 O 0.378(4) -0.305(3) 0.7212(18) 0.092(12) Uiso 1 1 d . . . . .
O107 O 0.797(3) -0.268(2) 0.6553(13) 0.052(11) Uiso 0.93(9) 1 d . . . A .
O108 O -0.263(2) -0.3933(18) 0.9720(11) 0.040(6) Uiso 1 1 d . . . . .
O109 O 0.074(3) -0.273(2) 1.0066(15) 0.067(8) Uiso 1 1 d . . . . .
O110 O 0.060(3) -0.062(3) 0.9793(19) 0.088(18) Uiso 0.97(11) 1 d . . . . .
O111 O -0.250(2) -0.1487(18) 0.9169(10) 0.040(6) Uiso 1 1 d . . . . .
O112 O 1.172(5) 0.270(4) 0.561(3) 0.13(3) Uiso 0.91(14) 1 d . . . A .
O113 O 0.895(4) -0.089(4) 0.609(2) 0.08(2) Uiso 0.79(11) 1 d . . . A .
O114 O 0.4333(16) 0.3183(14) 1.0521(8) 0.021(4) Uiso 1 1 d . . . . .
O115 O 0.699(2) 0.135(2) 0.9831(12) 0.050(7) Uiso 1 1 d . . . . .
O116 O 0.903(3) -0.360(3) 0.5427(16) 0.065(14) Uiso 0.87(10) 1 d . . . . .
O117 O 0.532(6) -0.404(5) 0.639(3) 0.06(3) Uiso 0.46(10) 1 d . . . A .

loop_
_atom_site_aniso_label
_atom_site_aniso_U_11
_atom_site_aniso_U_22
_atom_site_aniso_U_33
_atom_site_aniso_U_23
_atom_site_aniso_U_13
_atom_site_aniso_U_12
Ru18 0.0282(13) 0.0292(15) 0.0547(14) -0.0014(9) 0.0130(9) 0.0159(11)
W18 0.0282(13) 0.0292(15) 0.0547(14) -0.0014(9) 0.0130(9) 0.0159(11)
Ru5 0.0245(9) 0.0339(11) 0.0437(9) -0.0004(6) 0.0025(6) 0.0141(8)
W5 0.0245(9) 0.0339(11) 0.0437(9) -0.0004(6) 0.0025(6) 0.0141(8)
Ru10 0.0222(9) 0.0275(10) 0.0458(9) 0.0031(6) 0.0095(5) 0.0155(7)
W10 0.0222(9) 0.0275(10) 0.0458(9) 0.0031(6) 0.0095(5) 0.0155(7)
Ru11 0.0277(9) 0.0311(10) 0.0376(8) 0.0020(5) 0.0081(5) 0.0179(7)
W11 0.0277(9) 0.0311(10) 0.0376(8) 0.0020(5) 0.0081(5) 0.0179(7)
W1 0.0298(8) 0.0245(8) 0.0529(9) 0.0038(6) 0.0104(6) 0.0146(7)
W2 0.0310(8) 0.0305(9) 0.0495(8) -0.0049(6) 0.0068(6) 0.0122(7)
W3 0.0223(7) 0.0320(9) 0.0499(8) 0.0004(6) 0.0072(5) 0.0114(7)
W4 0.0236(7) 0.0227(8) 0.0498(8) 0.0053(5) 0.0075(5) 0.0157(7)
W6 0.0182(6) 0.0301(8) 0.0417(7) 0.0019(5) 0.0045(5) 0.0135(6)
W7 0.0188(6) 0.0238(8) 0.0394(7) 0.0008(5) 0.0071(5) 0.0131(6)
W8 0.0262(7) 0.0228(8) 0.0400(7) 0.0053(5) 0.0070(5) 0.0146(6)
W9 0.0178(6) 0.0237(8) 0.0494(8) 0.0054(5) 0.0065(5) 0.0150(6)
W12 0.0211(7) 0.0276(8) 0.0392(7) 0.0041(5) 0.0063(5) 0.0174(6)
W13 0.0197(6) 0.0204(7) 0.0366(7) 0.0008(5) 0.0054(5) 0.0139(6)
W14 0.0212(7) 0.0216(8) 0.0389(7) 0.0029(5) 0.0028(5) 0.0117(6)
W15 0.0199(7) 0.0246(8) 0.0493(8) 0.0052(5) 0.0047(5) 0.0130(6)
W16 0.0257(7) 0.0293(8) 0.0468(8) 0.0069(6) 0.0107(5) 0.0161(7)
W17 0.0234(7) 0.0235(8) 0.0455(7) 0.0054(5) 0.0069(5) 0.0150(7)
K1 0.028(5) 0.038(6) 0.061(6) -0.004(4) -0.007(4) 0.018(4)
K2 0.026(5) 0.029(6) 0.073(7) 0.004(4) 0.001(4) 0.017(4)
K3 0.060(7) 0.064(8) 0.088(8) 0.026(6) 0.016(5) 0.048(7)
K4 0.084(12) 0.054(11) 0.079(11) -0.011(7) 0.031(8) -0.012(9)
K5 0.048(11) 0.050(12) 0.094(14) 0.018(9) 0.012(8) 0.036(10)
K6 0.037(11) 0.028(11) 0.043(10) 0.007(7) -0.010(7) 0.010(9)
K7 0.098(16) 0.101(16) 0.062(11) -0.005(9) -0.025(9) 0.077(13)
K8 0.15(3) 0.15(3) 0.059(14) -0.030(14) -0.026(14) 0.14(2)

loop_
_atom_type_symbol
_atom_type_description
_atom_type_scat_dispersion_real
_atom_type_scat_dispersion_imag
_atom_type_scat_source
C C -0.0020 0.0023 'International Tables Vol C Tables 4.2.6.8 and 6.1.1.4'
O O -0.0042 0.0086 'International Tables Vol C Tables 4.2.6.8 and 6.1.1.4'
P P 0.1130 0.1305 'International Tables Vol C Tables 4.2.6.8 and 6.1.1.4'
S S 0.1338 0.1700 'International Tables Vol C Tables 4.2.6.8 and 6.1.1.4'
K K 0.1971 0.3394 'International Tables Vol C Tables 4.2.6.8 and 6.1.1.4'
Ru Ru -1.0753 1.1138 'International Tables Vol C Tables 4.2.6.8 and 6.1.1.4'
W W -2.1014 8.8833 'International Tables Vol C Tables 4.2.6.8 and 6.1.1.4'
H H 0.0000 0.0000 'International Tables Vol C Tables 4.2.6.8 and 6.1.1.4'

loop_
_geom_angle_atom_site_label_1
_geom_angle_atom_site_label_2
_geom_angle_atom_site_label_3
_geom_angle
_geom_angle_site_symmetry_1
_geom_angle_site_symmetry_3
O30 Ru18 O9 92.3(10) . .
O30 Ru18 O8 90.5(10) . .
O9 Ru18 O8 165.6(10) . .
O30 Ru18 O24 173.6(10) . .
O9 Ru18 O24 87.5(10) . .
O8 Ru18 O24 88.1(10) . .
O30 Ru18 S1 93.1(9) . .
O9 Ru18 S1 94.8(8) . .
O8 Ru18 S1 99.2(8) . .
O24 Ru18 S1 93.3(8) . .
O30 Ru18 O55 88.5(10) . .
O9 Ru18 O55 92.0(9) . .
O8 Ru18 O55 73.9(9) . .
O24 Ru18 O55 85.1(9) . .
S1 Ru18 O55 173.0(7) . .
O62 S1 C2 101(3) . .
O62 S1 C1 109(3) . .
C2 S1 C1 100(4) . .
O62 S1 Ru18 117.9(18) . .
C2 S1 Ru18 115(3) . .
C1 S1 Ru18 112(2) . .
S1 O62 K8 136(2) . .
S1 O62 K3 126(2) . .
K8 O62 K3 90.0(13) . .
S1 C1 H1A 109.5 . .
S1 C1 H1B 109.5 . .
H1A C1 H1B 109.5 . .
S1 C1 H1C 109.5 . .
H1A C1 H1C 109.5 . .
H1B C1 H1C 109.5 . .
S1 C2 H2A 109.5 . .
S1 C2 H2B 109.5 . .
H2A C2 H2B 109.5 . .
S1 C2 H2C 109.5 . .
H2A C2 H2C 109.5 . .
H2B C2 H2C 109.5 . .
O9 Ru5 O25 92.5(10) . .
O9 Ru5 O19 90.2(10) . .
O25 Ru5 O19 164.0(9) . .
O9 Ru5 O4 160.7(10) . .
O25 Ru5 O4 87.6(10) . .
O19 Ru5 O4 84.7(10) . .
O9 Ru5 O56 88.8(9) . .
O25 Ru5 O56 83.8(9) . .
O19 Ru5 O56 80.5(9) . .
O4 Ru5 O56 72.0(9) . .
O30 Ru10 O15 92.3(10) . .
O30 Ru10 O10 93.4(11) . .
O15 Ru10 O10 157.1(10) . .
O30 Ru10 O36 166.4(10) . .
O15 Ru10 O36 86.8(9) . .
O10 Ru10 O36 82.6(10) . .
O30 Ru10 O59 86.6(10) . .
O15 Ru10 O59 73.2(8) . .
O10 Ru10 O59 85.0(9) . .
O36 Ru10 O59 80.2(8) . .
O30 Ru10 K2 136.4(8) . .
O15 Ru10 K2 47.3(7) . .
O10 Ru10 K2 130.2(7) . .
O36 Ru10 K2 48.7(6) . .
O59 Ru10 K2 94.3(5) . .
O10 Ru11 O25 92.2(11) . .
O10 Ru11 O11 159.9(10) . .
O25 Ru11 O11 90.6(10) . .
O10 Ru11 O31 85.9(10) . .
O25 Ru11 O31 164.8(9) . .
O11 Ru11 O31 86.2(10) . .
O10 Ru11 O60 87.4(10) . .
O25 Ru11 O60 85.1(9) . .
O11 Ru11 O60 73.0(9) . .
O31 Ru11 O60 79.8(8) . .
O37 W1 O1 104.5(12) . .
O37 W1 O3 102.1(11) . .
O1 W1 O3 90.0(11) . .
O37 W1 O23 102.1(11) . .
O1 W1 O23 90.1(11) . .
O3 W1 O23 155.0(10) . .
O37 W1 O22 99.9(10) . .
O1 W1 O22 155.6(11) . .
O3 W1 O22 83.7(9) . .
O23 W1 O22 86.0(9) . .
O37 W1 O54 172.5(10) . .
O1 W1 O54 71.8(10) . .
O3 W1 O54 71.7(9) . .
O23 W1 O54 84.6(9) . .
O22 W1 O54 83.9(9) . .
O37 W1 K6 51.3(9) . 2_657
O1 W1 K6 118.2(9) . 2_657
O3 W1 K6 143.6(7) . 2_657
O23 W1 K6 54.7(7) . 2_657
O22 W1 K6 78.5(7) . 2_657
O54 W1 K6 136.2(7) . 2_657
O37 W1 K4 61.2(9) . .
O1 W1 K4 103.4(9) . .
O3 W1 K4 41.1(7) . .
O23 W1 K4 160.5(7) . .
O22 W1 K4 87.2(7) . .
O54 W1 K4 112.8(7) . .
K6 W1 K4 106.1(4) 2_657 .
O38 W2 O24 102.6(12) . .
O38 W2 O19 101.5(12) . .
O24 W2 O19 94.5(11) . .
O38 W2 O1 103.2(13) . .
O24 W2 O1 88.0(11) . .
O19 W2 O1 154.0(11) . .
O38 W2 O2 99.0(13) . .
O24 W2 O2 158.3(11) . .
O19 W2 O2 83.6(11) . .
O1 W2 O2 84.6(12) . .
O38 W2 O54 168.0(11) . .
O24 W2 O54 86.6(10) . .
O19 W2 O54 85.2(9) . .
O1 W2 O54 69.1(10) . .
O2 W2 O54 71.7(10) . .
O39 W3 O2 101.8(12) . .
O39 W3 O3 102.4(10) . .
O2 W3 O3 92.8(11) . .
O39 W3 O20 102.8(10) . .
O2 W3 O20 89.4(11) . .
O3 W3 O20 153.7(10) . .
O39 W3 O21 100.6(11) . .
O2 W3 O21 157.6(12) . .
O3 W3 O21 83.5(10) . .
O20 W3 O21 84.6(10) . .
O39 W3 O54 171.6(10) . .
O2 W3 O54 74.3(10) . .
O3 W3 O54 70.8(9) . .
O20 W3 O54 84.7(9) . .
O21 W3 O54 83.7(10) . .
O39 W3 K5 46.1(8) . .
O2 W3 K5 146.0(9) . .
O3 W3 K5 103.9(7) . .
O20 W3 K5 88.3(7) . .
O21 W3 K5 55.5(8) . .
O54 W3 K5 139.1(6) . .
O40 W4 O8 101.6(12) . .
O40 W4 O29 98.2(12) . .
O8 W4 O29 91.8(11) . .
O40 W4 O7 103.5(11) . .
O8 W4 O7 154.8(10) . .
O29 W4 O7 85.7(10) . .
O40 W4 O23 97.5(12) . .
O8 W4 O23 91.7(10) . .
O29 W4 O23 162.9(10) . .
O7 W4 O23 84.1(10) . .
O40 W4 O55 176.0(11) . .
O8 W4 O55 74.6(10) . .
O29 W4 O55 83.2(9) . .
O7 W4 O55 80.3(9) . .
O23 W4 O55 81.6(9) . .
O40 W4 K6 49.1(10) . 2_657
O8 W4 K6 117.4(8) . 2_657
O29 W4 K6 137.9(7) . 2_657
O7 W4 K6 79.4(7) . 2_657
O23 W4 K6 52.8(7) . 2_657
O55 W4 K6 131.5(6) . 2_657
O40 W4 K3 59.8(9) . .
O8 W4 K3 42.1(8) . .
O29 W4 K3 92.5(8) . .
O7 W4 K3 162.9(7) . .
O23 W4 K3 101.3(7) . .
O55 W4 K3 116.5(6) . .
K6 W4 K3 90.8(3) 2_657 .
O40 W4 K5 40.6(10) . 1_655
O8 W4 K5 106.2(8) . 1_655
O29 W4 K5 58.0(7) . 1_655
O7 W4 K5 93.6(7) . 1_655
O23 W4 K5 136.3(7) . 1_655
O55 W4 K5 141.1(6) . 1_655
K6 W4 K5 83.8(4) 2_657 1_655
K3 W4 K5 71.2(3) . 1_655
O42 W6 O4 98.0(10) . .
O42 W6 O26 98.3(11) . .
O4 W6 O26 92.7(10) . .
O42 W6 O5 102.9(10) . .
O4 W6 O5 158.9(11) . .
O26 W6 O5 86.9(10) . .
O42 W6 O20 97.1(10) . .
O4 W6 O20 90.2(10) . .
O26 W6 O20 163.8(10) . .
O5 W6 O20 84.7(10) . .
O42 W6 O56 173.5(9) . .
O4 W6 O56 75.7(9) . .
O26 W6 O56 83.6(9) . .
O5 W6 O56 83.3(9) . .
O20 W6 O56 81.6(9) . .
O42 W6 K7 54.0(8) . 1_455
O4 W6 K7 44.3(8) . 1_455
O26 W6 K7 93.8(8) . 1_455
O5 W6 K7 156.8(8) . 1_455
O20 W6 K7 99.4(7) . 1_455
O56 W6 K7 119.8(6) . 1_455
O43 W7 O5 105.9(10) . .
O43 W7 O6 98.4(11) . .
O5 W7 O6 155.6(11) . .
O43 W7 O21 98.1(11) . .
O5 W7 O21 88.1(10) . .
O6 W7 O21 91.1(11) . .
O43 W7 O27 96.8(10) . .
O5 W7 O27 87.8(9) . .
O6 W7 O27 86.7(10) . .
O21 W7 O27 165.1(10) . .
O43 W7 O57 171.7(9) . .
O5 W7 O57 82.4(9) . .
O6 W7 O57 73.3(9) . .
O21 W7 O57 82.7(9) . .
O27 W7 O57 82.5(8) . .
O43 W7 K5 48.5(8) . .
O5 W7 K5 90.5(8) . .
O6 W7 K5 108.0(8) . .
O21 W7 K5 51.3(8) . .
O27 W7 K5 143.1(7) . .
O57 W7 K5 133.7(6) . .
O44 W8 O7 105.4(11) . .
O44 W8 O28 97.0(11) . .
O7 W8 O28 88.5(11) . .
O44 W8 O22 96.7(11) . .
O7 W8 O22 87.9(10) . .
O28 W8 O22 166.3(9) . .
O44 W8 O6 98.6(11) . .
O7 W8 O6 156.0(10) . .
O28 W8 O6 88.8(11) . .
O22 W8 O6 89.1(10) . .
O44 W8 O57 171.5(11) . .
O7 W8 O57 83.0(9) . .
O28 W8 O57 83.9(9) . .
O22 W8 O57 82.5(8) . .
O6 W8 O57 73.0(9) . .
O44 W8 K6 37.7(9) . .
O7 W8 K6 101.3(8) . .
O28 W8 K6 59.3(7) . .
O22 W8 K6 134.5(6) . .
O6 W8 K6 97.8(8) . .
O57 W8 K6 142.5(6) . .
O50 W9 O14 102.9(10) . .
O50 W9 O29 99.5(11) . .
O14 W9 O29 87.5(10) . .
O50 W9 O15 101.5(11) . .
O14 W9 O15 155.0(9) . .
O29 W9 O15 93.9(10) . .
O50 W9 O35 94.9(10) . .
O14 W9 O35 84.4(9) . .
O29 W9 O35 164.8(9) . .
O15 W9 O35 88.2(9) . .
O50 W9 O59 173.3(10) . .
O14 W9 O59 82.0(8) . .
O29 W9 O59 85.1(9) . .
O15 W9 O59 73.2(8) . .
O35 W9 O59 81.0(8) . .
O50 W9 K2 81.0(8) . .
O14 W9 K2 134.8(7) . .
O29 W9 K2 137.0(7) . .
O15 W9 K2 45.1(7) . .
O35 W9 K2 50.5(6) . .
O59 W9 K2 92.3(5) . .
O50 W9 K5 38.5(9) . 1_655
O14 W9 K5 94.6(7) . 1_655
O29 W9 K5 61.5(7) . 1_655
O15 W9 K5 108.0(7) . 1_655
O35 W9 K5 132.0(6) . 1_655
O59 W9 K5 146.6(6) . 1_655
K2 W9 K5 112.3(3) . 1_655
O47 W12 O12 103.4(10) . .
O47 W12 O11 98.8(10) . .
O12 W12 O11 157.7(10) . .
O47 W12 O26 99.1(10) . .
O12 W12 O26 85.6(10) . .
O11 W12 O26 89.5(10) . .
O47 W12 O32 99.9(11) . .
O12 W12 O32 86.1(10) . .
O11 W12 O32 91.5(10) . .
O26 W12 O32 160.6(10) . .
O47 W12 O60 173.0(9) . .
O12 W12 O60 83.5(9) . .
O11 W12 O60 74.2(9) . .
O26 W12 O60 80.5(9) . .
O32 W12 O60 81.2(10) . .
O48 W13 O27 96.6(10) . .
O48 W13 O12 104.2(10) . .
O27 W13 O12 89.9(9) . .
O48 W13 O13 98.5(10) . .
O27 W13 O13 90.0(10) . .
O12 W13 O13 157.2(10) . .
O48 W13 O33 99.6(10) . .
O27 W13 O33 163.8(10) . .
O12 W13 O33 86.4(9) . .
O13 W13 O33 87.5(10) . .
O48 W13 O61 172.8(8) . .
O27 W13 O61 84.8(8) . .
O12 W13 O61 82.9(9) . .
O13 W13 O61 74.4(9) . .
O33 W13 O61 79.1(9) . .
O49 W14 O34 96.8(9) . .
O49 W14 O14 103.6(10) . .
O34 W14 O14 88.6(9) . .
O49 W14 O13 101.0(10) . .
O34 W14 O13 87.7(10) . .
O14 W14 O13 155.4(9) . .
O49 W14 O28 97.4(10) . .
O34 W14 O28 165.7(9) . .
O14 W14 O28 86.7(10) . .
O13 W14 O28 91.0(10) . .
O49 W14 O61 173.1(9) . .
O34 W14 O61 82.3(8) . .
O14 W14 O61 83.2(8) . .
O13 W14 O61 72.2(8) . .
O28 W14 O61 83.8(8) . .
O49 W14 K6 42.6(8) . .
O34 W14 K6 139.4(6) . .
O14 W14 K6 99.1(7) . .
O13 W14 K6 99.5(7) . .
O28 W14 K6 54.8(7) . .
O61 W14 K6 138.1(5) . .
O51 W15 O16 102.4(11) . .
O51 W15 O35 103.3(10) . .
O16 W15 O35 92.8(10) . .
O51 W15 O18 99.3(11) . .
O16 W15 O18 90.1(10) . .
O35 W15 O18 156.0(9) . .
O51 W15 O34 99.5(10) . .
O16 W15 O34 157.6(9) . .
O35 W15 O34 86.4(9) . .
O18 W15 O34 82.1(9) . .
O51 W15 O58 170.5(9) . .
O16 W15 O58 73.2(9) . .
O35 W15 O58 85.5(8) . .
O18 W15 O58 72.6(8) . .
O34 W15 O58 84.5(8) . .
O51 W15 K4 55.4(9) . 1_665
O16 W15 K4 103.1(8) . 1_665
O35 W15 K4 155.5(7) . 1_665
O18 W15 K4 44.2(7) . 1_665
O34 W15 K4 85.8(7) . 1_665
O58 W15 K4 116.8(6) . 1_665
O51 W15 K2 88.5(8) . .
O16 W15 K2 50.7(8) . .
O35 W15 K2 48.7(6) . .
O18 W15 K2 140.7(7) . .
O34 W15 K2 134.8(7) . .
O58 W15 K2 94.8(5) . .
K4 W15 K2 132.2(3) 1_665 .
O52 W16 O31 102.5(10) . .
O52 W16 O36 103.4(11) . .
O31 W16 O36 91.0(10) . .
O52 W16 O17 101.3(11) . .
O31 W16 O17 84.2(10) . .
O36 W16 O17 155.4(10) . .
O52 W16 O16 100.8(10) . .
O31 W16 O16 155.9(10) . .
O36 W16 O16 89.5(10) . .
O17 W16 O16 85.3(10) . .
O52 W16 O58 168.3(10) . .
O31 W16 O58 84.0(8) . .
O36 W16 O58 86.1(9) . .
O17 W16 O58 69.4(8) . .
O16 W16 O58 72.0(8) . .
O52 W16 K2 85.6(8) . .
O31 W16 K2 135.5(7) . .
O36 W16 K2 44.9(7) . .
O17 W16 K2 137.7(7) . .
O16 W16 K2 52.5(7) . .
O58 W16 K2 96.6(5) . .
O53 W17 O17 102.7(11) . .
O53 W17 O33 103.3(11) . .
O17 W17 O33 153.6(10) . .
O53 W17 O32 102.9(11) . .
O17 W17 O32 84.9(10) . .
O33 W17 O32 84.6(10) . .
O53 W17 O18 102.1(10) . .
O17 W17 O18 93.6(10) . .
O33 W17 O18 85.7(9) . .
O32 W17 O18 154.6(10) . .
O53 W17 O58 171.8(10) . .
O17 W17 O58 71.2(9) . .
O33 W17 O58 83.4(9) . .
O32 W17 O58 82.2(9) . .
O18 W17 O58 73.3(8) . .
O53 W17 K3 30.1(8) . 1_565
O17 W17 K3 75.5(8) . 1_565
O33 W17 K3 128.1(7) . 1_565
O32 W17 K3 87.8(8) . 1_565
O18 W17 K3 116.5(7) . 1_565
O58 W17 K3 145.9(5) . 1_565
O56 P1 O55 113.3(14) . .
O56 P1 O57 111.9(13) . .
O55 P1 O57 110.5(13) . .
O56 P1 O54 107.5(13) . .
O55 P1 O54 107.2(14) . .
O57 P1 O54 106.1(13) . .
O59 P2 O61 114.8(12) . .
O59 P2 O60 113.1(13) . .
O61 P2 O60 109.6(13) . .
O59 P2 O58 108.4(12) . .
O61 P2 O58 105.4(11) . .
O60 P2 O58 104.8(12) . .
O102 K1 O51 90.1(8) . .
O102 K1 O49 134.3(8) . 2_767
O51 K1 O49 111.7(7) . 2_767
O102 K1 O104 111.2(12) . .
O51 K1 O104 134.3(12) . .
O49 K1 O104 82.4(11) 2_767 .
O102 K1 O101 80.4(14) . .
O51 K1 O101 74.0(14) . .
O49 K1 O101 68.8(13) 2_767 .
O104 K1 O101 146.9(16) . .
O102 K1 O103 76.3(9) . .
O51 K1 O103 73.4(9) . .
O49 K1 O103 147.1(9) 2_767 .
O104 K1 O103 73.2(12) . .
O101 K1 O103 139.6(15) . .
O102 K1 O37 146.5(8) . 1_665
O51 K1 O37 68.4(7) . 1_665
O49 K1 O37 78.8(7) 2_767 1_665
O104 K1 O37 72.5(11) . 1_665
O101 K1 O37 115.4(14) . 1_665
O103 K1 O37 73.1(9) . 1_665
O102 K1 O48 76.1(7) . 1_655
O51 K1 O48 154.1(7) . 1_655
O49 K1 O48 67.1(6) 2_767 1_655
O104 K1 O48 71.6(10) . 1_655
O101 K1 O48 82.1(13) . 1_655
O103 K1 O48 122.6(9) . 1_655
O37 K1 O48 132.9(7) 1_665 1_655
O102 K1 K6 150.9(8) . 2_767
O51 K1 K6 116.2(6) . 2_767
O49 K1 K6 49.5(5) 2_767 2_767
O104 K1 K6 41.5(10) . 2_767
O101 K1 K6 117.3(13) . 2_767
O103 K1 K6 98.3(8) . 2_767
O37 K1 K6 49.4(5) 1_665 2_767
O48 K1 K6 83.5(5) 1_655 2_767
O102 K1 K2 39.3(6) . .
O51 K1 K2 71.8(5) . .
O49 K1 K2 173.5(5) 2_767 .
O104 K1 K2 99.1(10) . .
O101 K1 K2 107.8(13) . .
O103 K1 K2 38.4(7) . .
O37 K1 K2 107.6(5) 1_665 .
O48 K1 K2 107.3(4) 1_655 .
K6 K1 K2 134.7(4) 2_767 .
O103 K2 O102 77.9(10) . .
O103 K2 O15 145.2(10) . .
O102 K2 O15 91.3(8) . .
O103 K2 O42 145.0(9) . 1_655
O102 K2 O42 75.7(7) . 1_655
O15 K2 O42 58.1(6) . 1_655
O103 K2 O36 109.7(9) . .
O102 K2 O36 132.8(8) . .
O15 K2 O36 55.2(6) . .
O42 K2 O36 105.0(7) 1_655 .
O103 K2 O47 59.9(9) . 1_655
O102 K2 O47 76.4(7) . 1_655
O15 K2 O47 149.5(7) . 1_655
O42 K2 O47 91.6(6) 1_655 1_655
O36 K2 O47 148.8(7) . 1_655
O103 K2 O35 92.2(9) . .
O102 K2 O35 69.1(7) . .
O15 K2 O35 53.2(6) . .
O42 K2 O35 99.3(6) 1_655 .
O36 K2 O35 64.2(6) . .
O47 K2 O35 139.7(6) 1_655 .
O103 K2 O16 61.4(9) . .
O102 K2 O16 101.8(8) . .
O15 K2 O16 89.3(7) . .
O42 K2 O16 146.9(7) 1_655 .
O36 K2 O16 52.2(6) . .
O47 K2 O16 120.2(7) 1_655 .
O35 K2 O16 51.2(6) . .
O103 K2 Ru10 140.0(8) . .
O102 K2 Ru10 119.9(7) . .
O15 K2 Ru10 29.0(4) . .
O42 K2 Ru10 74.1(4) 1_655 .
O36 K2 Ru10 31.1(5) . .
O47 K2 Ru10 153.3(5) 1_655 .
O35 K2 Ru10 66.3(4) . .
O16 K2 Ru10 79.3(5) . .
O103 K2 W9 120.1(8) . .
O102 K2 W9 70.2(6) . .
O15 K2 W9 27.6(4) . .
O42 K2 W9 71.0(5) 1_655 .
O36 K2 W9 66.0(5) . .
O47 K2 W9 145.2(5) 1_655 .
O35 K2 W9 29.4(4) . .
O16 K2 W9 77.1(5) . .
Ru10 K2 W9 51.22(12) . .
O103 K2 W16 83.8(8) . .
O102 K2 W16 129.0(7) . .
O15 K2 W16 77.5(5) . .
O42 K2 W16 130.9(5) 1_655 .
O36 K2 W16 25.9(5) . .
O47 K2 W16 131.7(5) 1_655 .
O35 K2 W16 64.5(4) . .
O16 K2 W16 30.1(4) . .
Ru10 K2 W16 56.87(12) . .
W9 K2 W16 79.29(16) . .
O53 K3 O105 144.2(10) 1_545 .
O53 K3 O8 120.9(8) 1_545 .
O105 K3 O8 70.0(9) . .
O53 K3 O107 87.7(8) 1_545 .
O105 K3 O107 92.5(10) . .
O8 K3 O107 150.0(9) . .
O53 K3 O39 69.6(7) 1_545 1_655
O105 K3 O39 75.3(9) . 1_655
O8 K3 O39 117.1(8) . 1_655
O107 K3 O39 79.5(8) . 1_655
O53 K3 O62 138.6(11) 1_545 .
O105 K3 O62 76.9(11) . .
O8 K3 O62 68.0(10) . .
O107 K3 O62 84.6(11) . .
O39 K3 O62 147.1(10) 1_655 .
O53 K3 O106 80.5(9) 1_545 .
O105 K3 O106 128.2(11) . .
O8 K3 O106 61.6(9) . .
O107 K3 O106 120.8(10) . .
O39 K3 O106 143.3(9) 1_655 .
O62 K3 O106 69.2(11) . .
O53 K3 O40 77.9(8) 1_545 .
O105 K3 O40 87.1(9) . .
O8 K3 O40 52.6(7) . .
O107 K3 O40 154.1(8) . .
O39 K3 O40 75.3(7) 1_655 .
O62 K3 O40 120.3(10) . .
O106 K3 O40 78.2(9) . .
O53 K3 O117 76.9(12) 1_545 .
O105 K3 O117 133.3(14) . .
O8 K3 O117 113.4(13) . .
O107 K3 O117 60.9(13) . .
O39 K3 O117 128.5(13) 1_655 .
O62 K3 O117 63.9(14) . .
O106 K3 O117 60.0(14) . .
O40 K3 O117 133.8(13) . .
O53 K3 W4 100.6(6) 1_545 .
O105 K3 W4 75.6(8) . .
O8 K3 W4 26.6(5) . .
O107 K3 W4 168.0(7) . .
O39 K3 W4 95.1(6) 1_655 .
O62 K3 W4 94.6(9) . .
O106 K3 W4 69.6(8) . .
O40 K3 W4 26.1(5) . .
O117 K3 W4 129.3(12) . .
O53 K3 K8 118.6(7) 1_545 .
O105 K3 K8 82.0(9) . .
O8 K3 K8 110.5(7) . .
O107 K3 K8 40.9(7) . .
O39 K3 K8 114.6(7) 1_655 .
O62 K3 K8 43.7(9) . .
O106 K3 K8 98.0(9) . .
O40 K3 K8 162.5(7) . .
O117 K3 K8 52.4(12) . .
W4 K3 K8 136.6(4) . .
O53 K3 W17 18.5(5) 1_545 1_545
O105 K3 W17 151.1(8) . 1_545
O8 K3 W17 133.2(6) . 1_545
O107 K3 W17 72.4(6) . 1_545
O39 K3 W17 77.7(5) 1_655 1_545
O62 K3 W17 124.3(9) . 1_545
O106 K3 W17 80.4(8) . 1_545
O40 K3 W17 96.0(5) . 1_545
O117 K3 W17 60.6(11) . 1_545
W4 K3 W17 117.3(3) . 1_545
K8 K3 W17 100.2(5) . 1_545
O109 K4 O108 92.6(10) . .
O109 K4 O110 76.9(12) . .
O108 K4 O110 130.5(12) . .
O109 K4 O3 102.8(10) . .
O108 K4 O3 159.9(9) . .
O110 K4 O3 66.6(10) . .
O109 K4 O18 120.5(11) . 1_445
O108 K4 O18 62.3(7) . 1_445
O110 K4 O18 160.2(12) . 1_445
O3 K4 O18 98.4(8) . 1_445
O109 K4 O111 142.5(10) . .
O108 K4 O111 83.6(8) . .
O110 K4 O111 77.5(10) . .
O3 K4 O111 91.6(8) . .
O18 K4 O111 90.6(8) 1_445 .
O109 K4 O43 62.5(9) . 2_557
O108 K4 O43 67.9(7) . 2_557
O110 K4 O43 64.4(10) . 2_557
O3 K4 O43 130.8(8) . 2_557
O18 K4 O43 130.1(8) 1_445 2_557
O111 K4 O43 81.8(7) . 2_557
O109 K4 O51 70.5(10) . 1_445
O108 K4 O51 80.1(8) . 1_445
O110 K4 O51 136.3(11) . 1_445
O3 K4 O51 92.8(7) . 1_445
O18 K4 O51 53.4(7) 1_445 1_445
O111 K4 O51 144.0(8) . 1_445
O43 K4 O51 120.2(8) 2_557 1_445
O109 K4 W15 94.3(9) . 1_445
O108 K4 W15 67.6(6) . 1_445
O110 K4 W15 159.5(10) . 1_445
O3 K4 W15 98.1(6) . 1_445
O18 K4 W15 27.4(5) 1_445 1_445
O111 K4 W15 118.0(6) . 1_445
O43 K4 W15 128.0(6) 2_557 1_445
O51 K4 W15 26.1(4) 1_445 1_445
O109 K4 W1 79.5(8) . .
O108 K4 W1 154.8(8) . .
O110 K4 W1 71.3(9) . .
O3 K4 W1 25.8(5) . .
O18 K4 W1 101.1(6) 1_445 .
O111 K4 W1 117.0(6) . .
O43 K4 W1 126.3(6) 2_557 .
O51 K4 W1 74.7(5) 1_445 .
W15 K4 W1 89.0(3) 1_445 .
O109 K4 K5 49.9(8) . 2_557
O108 K4 K5 106.5(7) . 2_557
O110 K4 K5 33.0(9) . 2_557
O3 K4 K5 93.3(6) . 2_557
O18 K4 K5 166.6(7) 1_445 2_557
O111 K4 K5 95.5(6) . 2_557
O43 K4 K5 39.9(5) 2_557 2_557
O51 K4 K5 119.8(7) 1_445 2_557
W15 K4 K5 144.1(6) 1_445 2_557
W1 K4 K5 86.7(3) . 2_557
O109 K4 K5 130.8(9) . .
O108 K4 K5 112.1(8) . .
O110 K4 K5 54.4(9) . .
O3 K4 K5 67.0(6) . .
O18 K4 K5 108.8(7) 1_445 .
O111 K4 K5 29.1(5) . .
O43 K4 K5 87.5(6) 2_557 .
O51 K4 K5 152.3(7) 1_445 .
W15 K4 K5 134.0(5) 1_445 .
W1 K4 K5 90.6(4) . .
K5 K4 K5 81.7(4) 2_557 .
O111 K5 O50 161.0(10) . 1_455
O111 K5 O110 80.9(11) . 2_557
O50 K5 O110 113.8(11) 1_455 2_557
O111 K5 O39 62.8(8) . .
O50 K5 O39 115.1(9) 1_455 .
O110 K5 O39 119.2(11) 2_557 .
O111 K5 O40 61.1(8) . 1_455
O50 K5 O40 100.0(9) 1_455 1_455
O110 K5 O40 123.4(11) 2_557 1_455
O39 K5 O40 80.2(8) . 1_455
O111 K5 O43 133.1(9) . .
O50 K5 O43 65.9(8) 1_455 .
O110 K5 O43 64.7(10) 2_557 .
O39 K5 O43 106.6(8) . .
O40 K5 O43 165.8(9) 1_455 .
O111 K5 O21 97.9(9) . .
O50 K5 O21 95.2(9) 1_455 .
O110 K5 O21 86.4(10) 2_557 .
O39 K5 O21 55.6(7) . .
O40 K5 O21 135.6(9) 1_455 .
O43 K5 O21 51.5(7) . .
O111 K5 O115 100.1(9) . 1_455
O50 K5 O115 74.5(8) 1_455 1_455
O110 K5 O115 72.8(10) 2_557 1_455
O39 K5 O115 154.4(9) . 1_455
O40 K5 O115 74.5(8) 1_455 1_455
O43 K5 O115 99.0(8) . 1_455
O21 K5 O115 149.8(9) . 1_455
O111 K5 W3 80.8(7) . .
O50 K5 W3 104.4(8) 1_455 .
O110 K5 W3 108.4(9) 2_557 .
O39 K5 W3 25.5(5) . .
O40 K5 W3 105.0(7) 1_455 .
O43 K5 W3 81.1(6) . .
O21 K5 W3 30.6(5) . .
O115 K5 W3 178.6(7) 1_455 .
O111 K5 W9 138.3(8) . 1_455
O50 K5 W9 22.8(5) 1_455 1_455
O110 K5 W9 127.3(10) 2_557 1_455
O39 K5 W9 111.5(7) . 1_455
O40 K5 W9 77.2(6) 1_455 1_455
O43 K5 W9 88.6(6) . 1_455
O21 K5 W9 112.3(7) . 1_455
O115 K5 W9 67.5(5) 1_455 1_455
W3 K5 W9 111.1(5) . 1_455
O111 K5 W7 121.5(7) . .
O50 K5 W7 75.1(7) 1_455 .
O110 K5 W7 77.4(9) 2_557 .
O39 K5 W7 82.3(6) . .
O40 K5 W7 157.8(8) 1_455 .
O43 K5 W7 24.3(5) . .
O21 K5 W7 27.9(5) . .
O115 K5 W7 123.2(7) 1_455 .
W3 K5 W7 56.8(2) . .
W9 K5 W7 96.6(4) 1_455 .
O111 K5 W4 82.3(7) . 1_455
O50 K5 W4 78.8(6) 1_455 1_455
O110 K5 W4 133.5(10) 2_557 1_455
O39 K5 W4 89.8(6) . 1_455
O40 K5 W4 21.2(5) 1_455 1_455
O43 K5 W4 144.6(7) . 1_455
O21 K5 W4 138.8(7) . 1_455
O115 K5 W4 68.0(5) 1_455 1_455
W3 K5 W4 111.1(5) . 1_455
W9 K5 W4 56.0(2) 1_455 1_455
W7 K5 W4 146.3(5) . 1_455
O104 K6 O44 143.5(15) 2_767 .
O104 K6 O49 87.9(13) 2_767 .
O44 K6 O49 106.6(9) . .
O104 K6 O37 79.6(13) 2_767 2_657
O44 K6 O37 135.1(10) . 2_657
O49 K6 O37 79.9(8) . 2_657
O104 K6 O40 85.0(13) 2_767 2_657
O44 K6 O40 72.1(9) . 2_657
O49 K6 O40 164.4(10) . 2_657
O37 K6 O40 112.3(8) 2_657 2_657
O104 K6 O114 66.9(12) 2_767 .
O44 K6 O114 86.2(8) . .
O49 K6 O114 70.7(7) . .
O37 K6 O114 135.5(9) 2_657 .
O40 K6 O114 93.7(8) 2_657 .
O104 K6 O115 140.4(14) 2_767 .
O44 K6 O115 75.5(9) . .
O49 K6 O115 67.7(8) . .
O37 K6 O115 66.1(8) 2_657 .
O40 K6 O115 125.4(10) 2_657 .
O114 K6 O115 126.7(8) . .
O104 K6 O23 78.4(13) 2_767 2_657
O44 K6 O23 108.8(9) . 2_657
O49 K6 O23 136.5(9) . 2_657
O37 K6 O23 57.1(7) 2_657 2_657
O40 K6 O23 55.3(7) 2_657 2_657
O114 K6 O23 135.6(9) . 2_657
O115 K6 O23 97.7(8) . 2_657
O104 K6 O28 122.0(13) 2_767 .
O44 K6 O28 54.4(8) . .
O49 K6 O28 53.6(6) . .
O37 K6 O28 124.1(9) 2_657 .
O40 K6 O28 119.9(8) 2_657 .
O114 K6 O28 60.5(6) . .
O115 K6 O28 68.3(8) . .
O23 K6 O28 159.5(9) 2_657 .
O104 K6 W1 84.7(12) 2_767 2_657
O44 K6 W1 120.6(8) . 2_657
O49 K6 W1 106.8(7) . 2_657
O37 K6 W1 27.2(5) 2_657 2_657
O40 K6 W1 86.4(6) 2_657 2_657
O114 K6 W1 151.5(7) . 2_657
O115 K6 W1 73.9(6) . 2_657
O23 K6 W1 31.6(5) 2_657 2_657
O28 K6 W1 141.8(7) . 2_657
O104 K6 W8 140.4(13) 2_767 .
O44 K6 W8 24.0(6) . .
O49 K6 W8 83.0(5) . .
O37 K6 W8 135.6(8) 2_657 .
O40 K6 W8 93.6(7) 2_657 .
O114 K6 W8 73.7(5) . .
O115 K6 W8 69.5(6) . .
O23 K6 W8 131.8(7) 2_657 .
O28 K6 W8 30.4(5) . .
W1 K6 W8 134.8(5) 2_657 .
O104 K6 W4 88.6(12) 2_767 2_657
O44 K6 W4 82.9(7) . 2_657
O49 K6 W4 167.8(7) . 2_657
O37 K6 W4 87.9(6) 2_657 2_657
O40 K6 W4 25.9(6) 2_657 2_657
O114 K6 W4 118.4(7) . 2_657
O115 K6 W4 108.5(7) . 2_657
O23 K6 W4 31.4(5) 2_657 2_657
O28 K6 W4 137.0(7) . 2_657
W1 K6 W4 61.2(2) 2_657 2_657
W8 K6 W4 106.8(4) . 2_657
O41 K7 O4 134.7(10) 2_656 1_655
O45 K7 O4 126.8(9) . 1_655
O41 K7 O112 126.8(14) 2_656 .
O45 K7 O112 112.1(15) . .
O4 K7 O112 70.5(13) 1_655 .
O41 K7 O113 84.1(11) 2_656 .
O45 K7 O113 107.2(13) . .
O4 K7 O113 60.5(10) 1_655 .
O112 K7 O113 129.3(15) . .
O41 K7 O42 149.7(11) 2_656 1_655
O45 K7 O42 75.0(7) . 1_655
O4 K7 O42 52.1(7) 1_655 1_655
O112 K7 O42 83.3(13) . 1_655
O113 K7 O42 77.3(11) . 1_655
O41 K7 W6 152.8(9) 2_656 1_655
O45 K7 W6 100.1(7) . 1_655
O4 K7 W6 27.1(5) 1_655 1_655
O112 K7 W6 74.0(12) . 1_655
O113 K7 W6 68.7(9) . 1_655
O42 K7 W6 25.1(4) 1_655 1_655
O41 K7 K7 61.1(6) 2_656 2_756
O45 K7 K7 148.5(9) . 2_756
O4 K7 K7 78.0(7) 1_655 2_756
O112 K7 K7 93.4(14) . 2_756
O113 K7 K7 65.4(10) . 2_756
O42 K7 K7 128.2(7) 1_655 2_756
W6 K7 K7 104.6(5) 1_655 2_756
O41 K7 K2 142.3(7) 2_656 .
O45 K7 K2 55.5(6) . .
O4 K7 K2 81.5(6) 1_655 .
O112 K7 K2 67.8(12) . .
O113 K7 K2 114.3(10) . .
O42 K7 K2 38.3(5) 1_655 .
W6 K7 K2 56.9(3) 1_655 .
K7 K7 K2 155.9(7) 2_756 .
O41 K7 K8 98.1(8) 2_656 2_756
O45 K7 K8 131.1(8) . 2_756
O4 K7 K8 80.2(7) 1_655 2_756
O112 K7 K8 31.6(12) . 2_756
O113 K7 K8 121.6(11) . 2_756
O42 K7 K8 111.9(7) 1_655 2_756
W6 K7 K8 95.7(5) 1_655 2_756
K7 K7 K8 65.5(6) 2_756 2_756
K2 K7 K8 98.8(5) . 2_756
O107 K8 O62 90.3(13) . .
O107 K8 O46 155.5(16) . 2_656
O107 K8 O113 61.1(12) . .
O62 K8 O113 87.8(15) . .
O46 K8 O113 133.7(15) 2_656 .
O107 K8 O112 119.0(16) . 2_756
O62 K8 O112 146.1(17) . 2_756
O46 K8 O112 83.0(13) 2_656 2_756
O113 K8 O112 92.0(18) . 2_756
O107 K8 O117 62.2(14) . .
O62 K8 O117 64.9(16) . .
O46 K8 O117 94.0(15) 2_656 .
O113 K8 O117 115.7(16) . .
O112 K8 O117 142.0(19) 2_756 .
O107 K8 O116 63.8(10) . .
O62 K8 O116 153.8(14) . .
O46 K8 O116 129.7(11) 2_656 .
O113 K8 O116 83.2(13) . .
O112 K8 O116 59.1(14) 2_756 .
O117 K8 O116 97.1(15) . .
O107 K8 K3 44.1(8) . .
O62 K8 K3 46.3(9) . .
O46 K8 K3 117.4(9) 2_656 .
O113 K8 K3 66.6(10) . .
O112 K8 K3 157.1(15) 2_756 .
O117 K8 K3 52.2(12) . .
O116 K8 K3 107.8(8) . .
O107 K8 K7 102.1(11) . 2_756
O62 K8 K7 132.6(13) . 2_756
O46 K8 K7 102.4(9) 2_656 2_756
O113 K8 K7 60.9(12) . 2_756
O112 K8 K7 31.3(12) 2_756 2_756
O117 K8 K7 158.9(13) . 2_756
O116 K8 K7 62.2(8) . 2_756
K3 K8 K7 127.3(8) . 2_756
W1 O1 W2 127.9(15) . .
W3 O2 W2 123.1(14) . .
W3 O3 W1 125.6(12) . .
W3 O3 K4 120.7(11) . .
W1 O3 K4 113.1(10) . .
W6 O4 Ru5 120.8(12) . .
W6 O4 K7 108.5(11) . 1_455
Ru5 O4 K7 129.7(11) . 1_455
W7 O5 W6 151.8(14) . .
W7 O6 W8 122.8(13) . .
W8 O7 W4 153.8(14) . .
W4 O8 Ru18 120.7(14) . .
W4 O8 K3 111.3(11) . .
Ru18 O8 K3 127.4(12) . .
W12 O11 Ru11 121.4(12) . .
W13 O12 W12 150.9(13) . .
W13 O13 W14 122.7(12) . .
W9 O14 W14 153.6(13) . .
W9 O15 Ru10 123.0(12) . .
W9 O15 K2 107.2(9) . .
Ru10 O15 K2 103.8(9) . .
W15 O16 W16 123.8(13) . .
W15 O16 K2 102.2(9) . .
W16 O16 K2 97.3(9) . .
W17 O17 W16 126.3(12) . .
W15 O18 W17 123.0(12) . .
W15 O18 K4 108.4(10) . 1_665
W17 O18 K4 128.2(11) . 1_665
W2 O19 Ru5 142.8(13) . .
W3 O20 W6 152.7(12) . .
W7 O21 W3 149.9(14) . .
W7 O21 K5 100.8(10) . .
W3 O21 K5 93.9(9) . .
W1 O22 W8 148.3(12) . .
W1 O23 W4 152.6(14) . .
W1 O23 K6 93.8(9) . 2_657
W4 O23 K6 95.8(8) . 2_657
W2 O24 Ru18 142.9(14) . .
W6 O26 W12 164.9(14) . .
W13 O27 W7 159.6(11) . .
W8 O28 W14 163.2(15) . .
W8 O28 K6 90.4(9) . .
W14 O28 K6 95.3(9) . .
W4 O29 W9 165.3(15) . .
W16 O31 Ru11 147.1(13) . .
W17 O32 W12 153.1(14) . .
W17 O33 W13 152.8(12) . .
W14 O34 W15 146.6(12) . .
W15 O35 W9 152.8(12) . .
W15 O35 K2 104.2(8) . .
W9 O35 K2 100.2(8) . .
W16 O36 Ru10 149.3(13) . .
W16 O36 K2 109.1(9) . .
Ru10 O36 K2 100.2(9) . .
W1 O37 K6 101.5(11) . 2_657
W1 O37 K1 145.0(12) . 1_445
K6 O37 K1 78.5(7) 2_657 1_445
W3 O39 K5 108.4(11) . .
W3 O39 K3 132.2(11) . 1_455
K5 O39 K3 103.7(8) . 1_455
W4 O40 K6 105.1(12) . 2_657
W4 O40 K5 118.1(13) . 1_655
K6 O40 K5 123.4(10) 2_657 1_655
W4 O40 K3 94.1(10) . .
K6 O40 K3 119.2(10) 2_657 .
K5 O40 K3 93.3(8) 1_655 .
W6 O42 K2 125.1(10) . 1_455
W6 O42 K7 100.9(9) . 1_455
K2 O42 K7 99.0(7) 1_455 1_455
W7 O43 K5 107.2(10) . .
W7 O43 K4 136.9(11) . 2_557
K5 O43 K4 98.6(8) . 2_557
W8 O44 K6 118.2(13) . .
W12 O47 K2 121.0(10) . 1_455
W13 O48 K1 128.3(9) . 1_455
W14 O49 K1 158.9(12) . 2_767
W14 O49 K6 113.7(10) . .
K1 O49 K6 82.2(6) 2_767 .
W9 O50 K5 118.8(12) . 1_655
W15 O51 K1 137.7(13) . .
W15 O51 K4 98.5(10) . 1_665
K1 O51 K4 120.8(9) . 1_665
W17 O53 K3 131.3(12) . 1_565
P1 O54 W1 126.5(13) . .
P1 O54 W3 125.1(14) . .
W1 O54 W3 90.9(8) . .
P1 O54 W2 122.0(13) . .
W1 O54 W2 91.2(9) . .
W3 O54 W2 90.9(8) . .
P1 O55 Ru18 126.3(13) . .
P1 O55 W4 129.8(13) . .
Ru18 O55 W4 90.7(9) . .
P1 O56 W6 129.6(14) . .
P1 O56 Ru5 127.8(14) . .
W6 O56 Ru5 91.2(8) . .
P1 O57 W8 127.7(13) . .
P1 O57 W7 127.3(12) . .
W8 O57 W7 90.9(7) . .
P2 O58 W17 126.7(12) . .
P2 O58 W16 123.3(11) . .
W17 O58 W16 92.8(7) . .
P2 O58 W15 122.8(11) . .
W17 O58 W15 90.4(7) . .
W16 O58 W15 90.9(7) . .
P2 O59 Ru10 129.5(12) . .
P2 O59 W9 128.8(12) . .
Ru10 O59 W9 89.8(8) . .
P2 O60 W12 129.1(14) . .
P2 O60 Ru11 127.4(14) . .
W12 O60 Ru11 91.2(8) . .
P2 O61 W13 132.5(12) . .
P2 O61 W14 126.2(12) . .
W13 O61 W14 90.3(7) . .
K1 O102 K2 102.7(10) . .
K2 O103 K1 100.2(11) . .
K6 O104 K1 89.4(16) 2_767 .
K8 O107 K3 95.0(11) . .
K4 O110 K5 115.3(15) . 2_557
K5 O111 K4 115.0(9) . .
K7 O112 K8 117(2) . 2_756
K8 O113 K7 119.4(16) . .
K6 O115 K5 171.4(11) . 1_655
K3 O117 K8 75.4(14) . .

loop_
_geom_bond_atom_site_label_1
_geom_bond_atom_site_label_2
_geom_bond_distance
_geom_bond_site_symmetry_2
Ru18 O30 1.93(3) .
Ru18 O9 1.95(2) .
Ru18 O8 1.98(2) .
Ru18 O24 2.03(2) .
Ru18 S1 2.094(15) .
Ru18 O55 2.28(2) .
S1 O62 1.49(5) .
S1 C2 1.68(8) .
S1 C1 1.77(7) .
O62 K8 2.81(5) .
O62 K3 2.93(4) .
C1 H1A 0.9800 .
C1 H1B 0.9800 .
C1 H1C 0.9800 .
C2 H2A 0.9800 .
C2 H2B 0.9800 .
C2 H2C 0.9800 .
Ru5 O9 1.80(2) .
Ru5 O25 1.92(2) .
Ru5 O19 1.98(2) .
Ru5 O4 2.03(3) .
Ru5 O56 2.40(2) .
O41 K7 2.81(3) 2_656
Ru10 O30 1.86(3) .
Ru10 O15 1.93(2) .
Ru10 O10 1.97(2) .
Ru10 O36 2.03(2) .
Ru10 O59 2.39(2) .
Ru10 K2 3.866(9) .
O45 K7 2.86(3) .
Ru11 O10 1.81(2) .
Ru11 O25 1.87(2) .
Ru11 O11 1.96(3) .
Ru11 O31 2.02(2) .
Ru11 O60 2.37(2) .
O46 K8 2.86(3) 2_656
W1 O37 1.69(2) .
W1 O1 1.84(3) .
W1 O3 1.90(2) .
W1 O23 1.91(2) .
W1 O22 1.91(2) .
W1 O54 2.35(2) .
W1 K6 3.630(15) 2_657
W1 K4 4.020(15) .
W2 O38 1.72(3) .
W2 O24 1.81(2) .
W2 O19 1.90(2) .
W2 O1 1.94(3) .
W2 O2 2.01(3) .
W2 O54 2.41(2) .
W3 O39 1.73(2) .
W3 O2 1.88(3) .
W3 O3 1.90(2) .
W3 O20 1.90(2) .
W3 O21 1.95(2) .
W3 O54 2.39(2) .
W3 K5 3.819(17) .
W4 O40 1.67(3) .
W4 O8 1.82(2) .
W4 O29 1.90(2) .
W4 O7 1.94(2) .
W4 O23 1.94(2) .
W4 O55 2.37(2) .
W4 K6 3.706(17) 2_657
W4 K3 3.795(11) .
W4 K5 4.078(17) 1_655
W6 O42 1.68(2) .
W6 O4 1.87(2) .
W6 O26 1.88(2) .
W6 O5 1.93(2) .
W6 O20 1.94(2) .
W6 O56 2.35(2) .
W6 K7 3.896(15) 1_455
W7 O43 1.71(2) .
W7 O5 1.87(2) .
W7 O6 1.88(2) .
W7 O21 1.89(3) .
W7 O27 1.94(2) .
W7 O57 2.40(2) .
W7 K5 3.971(17) .
W8 O44 1.71(2) .
W8 O7 1.85(2) .
W8 O28 1.87(2) .
W8 O22 1.94(2) .
W8 O6 1.97(3) .
W8 O57 2.34(2) .
W8 K6 3.699(15) .
W9 O50 1.74(2) .
W9 O14 1.87(2) .
W9 O29 1.90(2) .
W9 O15 1.91(2) .
W9 O35 1.96(2) .
W9 O59 2.39(2) .
W9 K2 3.941(10) .
W9 K5 3.945(16) 1_655
W12 O47 1.71(2) .
W12 O12 1.90(2) .
W12 O11 1.91(2) .
W12 O26 1.92(2) .
W12 O32 1.93(3) .
W12 O60 2.35(2) .
W13 O48 1.70(2) .
W13 O27 1.88(2) .
W13 O12 1.89(2) .
W13 O13 1.91(2) .
W13 O33 1.94(2) .
W13 O61 2.34(2) .
W14 O49 1.701(19) .
W14 O34 1.90(2) .
W14 O14 1.91(2) .
W14 O13 1.93(2) .
W14 O28 1.94(2) .
W14 O61 2.411(19) .
W14 K6 3.872(16) .
W15 O51 1.75(2) .
W15 O16 1.85(2) .
W15 O35 1.87(2) .
W15 O18 1.90(2) .
W15 O34 1.97(2) .
W15 O58 2.408(19) .
W15 K4 3.924(15) 1_665
W15 K2 3.987(9) .
W16 O52 1.72(2) .
W16 O31 1.82(2) .
W16 O36 1.83(2) .
W16 O17 1.96(2) .
W16 O16 2.00(2) .
W16 O58 2.36(2) .
W16 K2 3.947(8) .
W17 O53 1.72(3) .
W17 O17 1.86(2) .
W17 O33 1.88(2) .
W17 O32 1.89(2) .
W17 O18 1.94(2) .
W17 O58 2.35(2) .
W17 K3 4.062(10) 1_565
P1 O56 1.51(2) .
P1 O55 1.53(3) .
P1 O57 1.54(2) .
P1 O54 1.58(3) .
P2 O59 1.49(2) .
P2 O61 1.51(2) .
P2 O60 1.54(2) .
P2 O58 1.60(2) .
K1 O102 2.71(3) .
K1 O51 2.74(3) .
K1 O49 2.81(2) 2_767
K1 O104 2.82(5) .
K1 O101 2.86(6) .
K1 O103 2.88(4) .
K1 O37 3.00(3) 1_665
K1 O48 3.03(2) 1_655
K1 K6 3.729(19) 2_767
K1 K2 4.292(12) .
K2 O103 2.71(4) .
K2 O102 2.79(3) .
K2 O15 2.92(2) .
K2 O42 2.94(2) 1_655
K2 O36 2.95(2) .
K2 O47 3.08(2) 1_655
K2 O35 3.09(2) .
K2 O16 3.16(3) .
K3 O53 2.72(3) 1_545
K3 O105 2.73(4) .
K3 O8 2.73(3) .
K3 O107 2.84(3) .
K3 O39 2.93(2) 1_655
K3 O106 3.29(4) .
K3 O40 3.29(3) .
K3 O117 3.32(7) .
K3 K8 4.06(3) .
K3 W17 4.062(10) 1_545
K4 O109 2.65(4) .
K4 O108 2.77(3) .
K4 O110 2.79(4) .
K4 O3 2.87(3) .
K4 O18 2.88(3) 1_445
K4 O111 3.20(3) .
K4 O43 3.22(3) 2_557
K4 O51 3.26(3) 1_445
K4 W15 3.924(15) 1_445
K4 K5 4.80(2) 2_557
K4 K5 4.95(3) .
K5 O111 2.66(3) .
K5 O50 2.80(3) 1_455
K5 O110 2.89(4) 2_557
K5 O39 2.90(3) .
K5 O40 3.01(3) 1_455
K5 O43 3.11(3) .
K5 O21 3.15(3) .
K5 O115 3.34(3) 1_455
K5 W9 3.946(16) 1_455
K5 W4 4.078(17) 1_455
K6 O104 2.47(5) 2_767
K6 O44 2.57(3) .
K6 O49 2.86(3) .
K6 O37 2.89(3) 2_657
K6 O40 2.90(3) 2_657
K6 O114 2.93(3) .
K6 O115 2.93(3) .
K6 O23 2.97(3) 2_657
K6 O28 3.18(3) .
K6 W1 3.630(15) 2_657
K6 W4 3.706(16) 2_657
K7 O41 2.81(3) 2_656
K7 O4 2.87(3) 1_655
K7 O112 2.91(6) .
K7 O113 3.12(5) .
K7 O42 3.21(3) 1_655
K7 W6 3.896(15) 1_655
K7 K7 4.65(4) 2_756
K7 K8 4.98(4) 2_756
K8 O107 2.67(4) .
K8 O46 2.86(3) 2_656
K8 O113 2.93(6) .
K8 O112 2.94(6) 2_756
K8 O117 3.33(7) .
K8 O116 3.37(4) .
K8 K7 4.98(4) 2_756
O4 K7 2.87(3) 1_455
O18 K4 2.88(3) 1_665
O23 K6 2.97(3) 2_657
O37 K6 2.89(3) 2_657
O37 K1 3.00(3) 1_445
O39 K3 2.93(2) 1_455
O40 K6 2.90(3) 2_657
O40 K5 3.01(3) 1_655
O42 K2 2.94(2) 1_455
O42 K7 3.21(3) 1_455
O43 K4 3.22(3) 2_557
O47 K2 3.08(2) 1_455
O48 K1 3.03(2) 1_455
O49 K1 2.81(2) 2_767
O50 K5 2.80(3) 1_655
O51 K4 3.26(3) 1_665
O53 K3 2.72(3) 1_565
O104 K6 2.47(5) 2_767
O110 K5 2.89(4) 2_557
O112 K8 2.94(6) 2_756
O115 K5 3.34(3) 1_655

loop_
_geom_torsion_atom_site_label_1
_geom_torsion_atom_site_label_2
_geom_torsion_atom_site_label_3
_geom_torsion_atom_site_label_4
_geom_torsion
_geom_torsion_site_symmetry_1
_geom_torsion_site_symmetry_4
C2 S1 O62 K8 -24(5) . .
C1 S1 O62 K8 81(4) . .
Ru18 S1 O62 K8 -151(2) . .
C2 S1 O62 K3 114(4) . .
C1 S1 O62 K3 -141(3) . .
Ru18 S1 O62 K3 -13(3) . .
O37 W1 O1 W2 174.7(17) . .
O3 W1 O1 W2 72.2(19) . .
O23 W1 O1 W2 -82.8(19) . .
O22 W1 O1 W2 -2(4) . .
O54 W1 O1 W2 1.5(16) . .
K6 W1 O1 W2 -131.8(15) 2_657 .
K4 W1 O1 W2 111.4(17) . .
O39 W3 O2 W2 -170.6(15) . .
O3 W3 O2 W2 -67.4(17) . .
O20 W3 O2 W2 86.4(16) . .
O21 W3 O2 W2 12(4) . .
O54 W3 O2 W2 1.8(14) . .
K5 W3 O2 W2 172.5(6) . .
O39 W3 O3 W1 165.4(14) . .
O2 W3 O3 W1 62.7(16) . .
O20 W3 O3 W1 -32(3) . .
O21 W3 O3 W1 -95.1(15) . .
O54 W3 O3 W1 -9.5(12) . .
K5 W3 O3 W1 -147.1(12) . .
O39 W3 O3 K4 -5.8(13) . .
O2 W3 O3 K4 -108.5(13) . .
O20 W3 O3 K4 157.3(17) . .
O21 W3 O3 K4 93.7(12) . .
O54 W3 O3 K4 179.2(13) . .
K5 W3 O3 K4 41.7(11) . .
O37 W1 O3 W3 -166.0(14) . .
O1 W1 O3 W3 -61.2(16) . .
O23 W1 O3 W3 29(3) . .
O22 W1 O3 W3 95.2(14) . .
O54 W1 O3 W3 9.7(12) . .
K6 W1 O3 W3 156.0(7) 2_657 .
K4 W1 O3 W3 -172(2) . .
O37 W1 O3 K4 5.8(13) . .
O1 W1 O3 K4 110.6(12) . .
O23 W1 O3 K4 -159.2(17) . .
O22 W1 O3 K4 -93.0(10) . .
O54 W1 O3 K4 -178.5(12) . .
K6 W1 O3 K4 -32.2(17) 2_657 .
O42 W6 O4 Ru5 176.0(14) . .
O26 W6 O4 Ru5 77.3(15) . .
O5 W6 O4 Ru5 -11(4) . .
O20 W6 O4 Ru5 -86.8(14) . .
O56 W6 O4 Ru5 -5.5(12) . .
K7 W6 O4 Ru5 170(2) 1_455 .
O42 W6 O4 K7 6.1(13) . 1_455
O26 W6 O4 K7 -92.7(12) . 1_455
O5 W6 O4 K7 179(2) . 1_455
O20 W6 O4 K7 103.3(11) . 1_455
O56 W6 O4 K7 -175.4(12) . 1_455
O43 W7 O5 W6 -121(3) . .
O6 W7 O5 W6 65(4) . .
O21 W7 O5 W6 -23(3) . .
O27 W7 O5 W6 143(3) . .
O57 W7 O5 W6 60(3) . .
K5 W7 O5 W6 -74(3) . .
O43 W7 O6 W8 -179.0(14) . .
O5 W7 O6 W8 -5(4) . .
O21 W7 O6 W8 82.6(16) . .
O27 W7 O6 W8 -82.6(15) . .
O57 W7 O6 W8 0.6(12) . .
K5 W7 O6 W8 132.0(12) . .
O44 W8 O7 W4 117(3) . .
O28 W8 O7 W4 -146(3) . .
O22 W8 O7 W4 21(3) . .
O6 W8 O7 W4 -62(4) . .
O57 W8 O7 W4 -62(3) . .
K6 W8 O7 W4 156(3) . .
O40 W4 O8 Ru18 -178.1(15) . .
O29 W4 O8 Ru18 -79.3(15) . .
O7 W4 O8 Ru18 4(3) . .
O23 W4 O8 Ru18 84.0(15) . .
O55 W4 O8 Ru18 3.1(12) . .
K6 W4 O8 Ru18 132.2(11) 2_657 .
K3 W4 O8 Ru18 -171(2) . .
K5 W4 O8 Ru18 -136.4(12) 1_655 .
O40 W4 O8 K3 -7.0(14) . .
O29 W4 O8 K3 91.7(12) . .
O7 W4 O8 K3 175.3(19) . .
O23 W4 O8 K3 -105.0(11) . .
O55 W4 O8 K3 174.2(13) . .
K6 W4 O8 K3 -56.7(12) 2_657 .
K5 W4 O8 K3 34.6(11) 1_655 .
O25 Ru5 O9 Ru18 119(2) . .
O19 Ru5 O9 Ru18 -45(2) . .
O4 Ru5 O9 Ru18 29(5) . .
O56 Ru5 O9 Ru18 35(2) . .
O25 Ru11 O10 Ru10 -124(3) . .
O11 Ru11 O10 Ru10 -26(6) . .
O31 Ru11 O10 Ru10 41(3) . .
O60 Ru11 O10 Ru10 -39(3) . .
O48 W13 O12 W12 123(3) . .
O27 W13 O12 W12 -141(3) . .
O13 W13 O12 W12 -51(4) . .
O33 W13 O12 W12 24(3) . .
O61 W13 O12 W12 -56(3) . .
O50 W9 O14 W14 116(3) . .
O29 W9 O14 W14 -145(3) . .
O15 W9 O14 W14 -51(4) . .
O35 W9 O14 W14 22(3) . .
O59 W9 O14 W14 -59(3) . .
K2 W9 O14 W14 26(3) . .
K5 W9 O14 W14 154(3) 1_655 .
O51 W15 O16 W16 -174.9(14) . .
O35 W15 O16 W16 80.9(15) . .
O18 W15 O16 W16 -75.3(15) . .
O34 W15 O16 W16 -6(4) . .
O58 W15 O16 W16 -3.6(12) . .
K4 W15 O16 W16 -118.0(13) 1_665 .
K2 W15 O16 W16 107.5(16) . .
O51 W15 O16 K2 77.6(11) . .
O35 W15 O16 K2 -26.7(9) . .
O18 W15 O16 K2 177.1(9) . .
O34 W15 O16 K2 -114(2) . .
O58 W15 O16 K2 -111.1(9) . .
K4 W15 O16 K2 134.5(6) 1_665 .
O53 W17 O17 W16 168.7(14) . .
O33 W17 O17 W16 -22(3) . .
O32 W17 O17 W16 -89.1(16) . .
O18 W17 O17 W16 65.5(15) . .
O58 W17 O17 W16 -5.6(12) . .
K3 W17 O17 W16 -178.1(15) 1_565 .
O43 W7 O21 W3 131(3) . .
O5 W7 O21 W3 26(3) . .
O6 W7 O21 W3 -130(3) . .
O27 W7 O21 W3 -49(5) . .
O57 W7 O21 W3 -57(3) . .
K5 W7 O21 W3 118(3) . .
O43 W7 O21 K5 13.7(10) . .
O5 W7 O21 K5 -92.1(10) . .
O6 W7 O21 K5 112.3(10) . .
O27 W7 O21 K5 -166(3) . .
O57 W7 O21 K5 -174.7(9) . .
O38 W2 O24 Ru18 132(2) . .
O19 W2 O24 Ru18 29(2) . .
O1 W2 O24 Ru18 -125(2) . .
O2 W2 O24 Ru18 -55(4) . .
O54 W2 O24 Ru18 -56(2) . .
O10 Ru11 O25 Ru5 8(4) . .
O11 Ru11 O25 Ru5 -153(4) . .
O31 Ru11 O25 Ru5 -75(6) . .
O60 Ru11 O25 Ru5 -80(4) . .
O42 W6 O26 W12 96(6) . .
O4 W6 O26 W12 -166(6) . .
O5 W6 O26 W12 -7(6) . .
O20 W6 O26 W12 -66(8) . .
O56 W6 O26 W12 -90(6) . .
K7 W6 O26 W12 150(5) 1_455 .
O48 W13 O27 W7 107(4) . .
O12 W13 O27 W7 3(4) . .
O13 W13 O27 W7 -155(4) . .
O33 W13 O27 W7 -74(5) . .
O61 W13 O27 W7 -80(4) . .
O44 W8 O28 W14 111(5) . .
O7 W8 O28 W14 6(5) . .
O22 W8 O28 W14 -69(7) . .
O6 W8 O28 W14 -150(5) . .
O57 W8 O28 W14 -77(5) . .
K6 W8 O28 W14 110(5) . .
O44 W8 O28 K6 1.3(11) . .
O7 W8 O28 K6 -104.0(9) . .
O22 W8 O28 K6 -179(4) . .
O6 W8 O28 K6 99.8(9) . .
O57 W8 O28 K6 172.9(8) . .
O40 W4 O29 W9 -112(5) . .
O8 W4 O29 W9 146(5) . .
O7 W4 O29 W9 -9(5) . .
O23 W4 O29 W9 44(7) . .
O55 W4 O29 W9 72(5) . .
K6 W4 O29 W9 -78(5) 2_657 .
K3 W4 O29 W9 -172(5) . .
K5 W4 O29 W9 -106(5) 1_655 .
O15 Ru10 O30 Ru18 135(4) . .
O10 Ru10 O30 Ru18 -23(4) . .
O36 Ru10 O30 Ru18 49(7) . .
O59 Ru10 O30 Ru18 62(4) . .
K2 Ru10 O30 Ru18 154(3) . .
O52 W16 O31 Ru11 125(2) . .
O36 W16 O31 Ru11 21(2) . .
O17 W16 O31 Ru11 -135(2) . .
O16 W16 O31 Ru11 -70(4) . .
O58 W16 O31 Ru11 -65(2) . .
K2 W16 O31 Ru11 28(3) . .
O53 W17 O32 W12 -127(3) . .
O17 W17 O32 W12 131(3) . .
O33 W17 O32 W12 -25(3) . .
O18 W17 O32 W12 43(5) . .
O58 W17 O32 W12 59(3) . .
K3 W17 O32 W12 -154(3) 1_565 .
O53 W17 O33 W13 125(3) . .
O17 W17 O33 W13 -44(4) . .
O32 W17 O33 W13 23(3) . .
O18 W17 O33 W13 -133(3) . .
O58 W17 O33 W13 -59(3) . .
K3 W17 O33 W13 106(3) 1_565 .
O51 W15 O35 W9 131(2) . .
O16 W15 O35 W9 -126(2) . .
O18 W15 O35 W9 -29(4) . .
O34 W15 O35 W9 32(2) . .
O58 W15 O35 W9 -53(2) . .
K4 W15 O35 W9 104(2) 1_665 .
K2 W15 O35 W9 -153(3) . .
O51 W15 O35 K2 -75.9(10) . .
O16 W15 O35 K2 27.6(9) . .
O18 W15 O35 K2 124(2) . .
O34 W15 O35 K2 -174.8(8) . .
O58 W15 O35 K2 100.4(7) . .
K4 W15 O35 K2 -103.1(15) 1_665 .
O52 W16 O36 Ru10 -129(2) . .
O31 W16 O36 Ru10 -26(2) . .
O17 W16 O36 Ru10 52(4) . .
O16 W16 O36 Ru10 130(2) . .
O58 W16 O36 Ru10 58(2) . .
K2 W16 O36 Ru10 162(3) . .
O52 W16 O36 K2 69.6(11) . .
O31 W16 O36 K2 172.6(10) . .
O17 W16 O36 K2 -109(2) . .
O16 W16 O36 K2 -31.5(10) . .
O58 W16 O36 K2 -103.4(9) . .
O1 W1 O37 K6 114.7(11) . 2_657
O3 W1 O37 K6 -152.1(9) . 2_657
O23 W1 O37 K6 21.5(11) . 2_657
O22 W1 O37 K6 -66.5(10) . 2_657
K4 W1 O37 K6 -147.7(11) . 2_657
O1 W1 O37 K1 28(2) . 1_445
O3 W1 O37 K1 121(2) . 1_445
O23 W1 O37 K1 -65(2) . 1_445
O22 W1 O37 K1 -153(2) . 1_445
K6 W1 O37 K1 -86(2) 2_657 1_445
K4 W1 O37 K1 126(2) . 1_445
O2 W3 O39 K5 -167.0(11) . .
O3 W3 O39 K5 97.4(10) . .
O20 W3 O39 K5 -75.0(11) . .
O21 W3 O39 K5 11.8(12) . .
O2 W3 O39 K3 -37.4(17) . 1_455
O3 W3 O39 K3 -133.0(14) . 1_455
O20 W3 O39 K3 54.7(16) . 1_455
O21 W3 O39 K3 141.4(15) . 1_455
K5 W3 O39 K3 129.6(19) . 1_455
O8 W4 O40 K6 -116.3(11) . 2_657
O29 W4 O40 K6 150.2(10) . 2_657
O7 W4 O40 K6 62.7(12) . 2_657
O23 W4 O40 K6 -23.0(12) . 2_657
K3 W4 O40 K6 -121.7(12) . 2_657
K5 W4 O40 K6 142.3(19) 1_655 2_657
O8 W4 O40 K5 101.4(14) . 1_655
O29 W4 O40 K5 7.9(15) . 1_655
O7 W4 O40 K5 -79.6(14) . 1_655
O23 W4 O40 K5 -165.3(12) . 1_655
K6 W4 O40 K5 -142.3(19) 2_657 1_655
K3 W4 O40 K5 96.0(13) . 1_655
O8 W4 O40 K3 5.4(11) . .
O29 W4 O40 K3 -88.1(9) . .
O7 W4 O40 K3 -175.6(8) . .
O23 W4 O40 K3 98.7(9) . .
K6 W4 O40 K3 121.7(12) 2_657 .
K5 W4 O40 K3 -96.0(13) 1_655 .
O4 W6 O42 K2 -114.6(12) . 1_455
O26 W6 O42 K2 -20.7(13) . 1_455
O5 W6 O42 K2 68.1(13) . 1_455
O20 W6 O42 K2 154.2(11) . 1_455
K7 W6 O42 K2 -109.3(13) 1_455 1_455
O4 W6 O42 K7 -5.3(11) . 1_455
O26 W6 O42 K7 88.6(10) . 1_455
O5 W6 O42 K7 177.4(9) . 1_455
O20 W6 O42 K7 -96.5(9) . 1_455
O5 W7 O43 K5 76.1(11) . .
O6 W7 O43 K5 -106.6(10) . .
O21 W7 O43 K5 -14.3(11) . .
O27 W7 O43 K5 165.8(9) . .
O5 W7 O43 K4 -159.8(15) . 2_557
O6 W7 O43 K4 17.5(18) . 2_557
O21 W7 O43 K4 109.8(16) . 2_557
O27 W7 O43 K4 -70.2(16) . 2_557
K5 W7 O43 K4 124.1(19) . 2_557
O7 W8 O44 K6 88.5(15) . .
O28 W8 O44 K6 -1.9(15) . .
O22 W8 O44 K6 178.2(13) . .
O6 W8 O44 K6 -91.7(14) . .
O12 W12 O47 K2 -67.3(12) . 1_455
O11 W12 O47 K2 111.2(11) . 1_455
O26 W12 O47 K2 20.3(12) . 1_455
O32 W12 O47 K2 -155.7(11) . 1_455
O27 W13 O48 K1 -91.3(12) . 1_455
O12 W13 O48 K1 0.2(14) . 1_455
O13 W13 O48 K1 177.7(12) . 1_455
O33 W13 O48 K1 88.9(12) . 1_455
O34 W14 O49 K1 45(3) . 2_767
O14 W14 O49 K1 135(3) . 2_767
O13 W14 O49 K1 -44(3) . 2_767
O28 W14 O49 K1 -137(3) . 2_767
K6 W14 O49 K1 -137(4) . 2_767
O34 W14 O49 K6 -178.8(11) . .
O14 W14 O49 K6 -88.6(11) . .
O13 W14 O49 K6 92.2(12) . .
O28 W14 O49 K6 -0.3(12) . .
O14 W9 O50 K5 81.0(14) . 1_655
O29 W9 O50 K5 -8.5(15) . 1_655
O15 W9 O50 K5 -104.5(13) . 1_655
O35 W9 O50 K5 166.4(12) . 1_655
K2 W9 O50 K5 -144.9(13) . 1_655
O16 W15 O51 K1 -61.8(19) . .
O35 W15 O51 K1 34.1(19) . .
O18 W15 O51 K1 -154.0(16) . .
O34 W15 O51 K1 122.6(17) . .
K4 W15 O51 K1 -159(2) 1_665 .
K2 W15 O51 K1 -12.7(16) . .
O16 W15 O51 K4 97.4(10) . 1_665
O35 W15 O51 K4 -166.7(8) . 1_665
O18 W15 O51 K4 5.2(10) . 1_665
O34 W15 O51 K4 -78.2(9) . 1_665
K2 W15 O51 K4 146.6(6) . 1_665
O17 W17 O53 K3 26.0(17) . 1_565
O33 W17 O53 K3 -149.1(14) . 1_565
O32 W17 O53 K3 -61.6(17) . 1_565
O18 W17 O53 K3 122.5(15) . 1_565
O56 P1 O54 W1 179.8(15) . .
O55 P1 O54 W1 57.8(19) . .
O57 P1 O54 W1 -60.3(19) . .
O56 P1 O54 W3 -57.2(18) . .
O55 P1 O54 W3 -179.3(13) . .
O57 P1 O54 W3 62.6(17) . .
O56 P1 O54 W2 60.3(18) . .
O55 P1 O54 W2 -61.8(17) . .
O57 P1 O54 W2 -179.9(13) . .
O56 P1 O55 Ru18 -50(2) . .
O57 P1 O55 Ru18 -176.9(14) . .
O54 P1 O55 Ru18 68.0(18) . .
O56 P1 O55 W4 -179.7(14) . .
O57 P1 O55 W4 54(2) . .
O54 P1 O55 W4 -61.3(19) . .
O55 P1 O56 W6 -176.7(14) . .
O57 P1 O56 W6 -51(2) . .
O54 P1 O56 W6 65(2) . .
O55 P1 O56 Ru5 51(2) . .
O57 P1 O56 Ru5 176.5(14) . .
O54 P1 O56 Ru5 -67.4(19) . .
O56 P1 O57 W8 -179.2(14) . .
O55 P1 O57 W8 -51.9(19) . .
O54 P1 O57 W8 63.9(18) . .
O56 P1 O57 W7 52.8(19) . .
O55 P1 O57 W7 -180.0(14) . .
O54 P1 O57 W7 -64.1(18) . .
O59 P2 O58 W17 -177.9(12) . .
O61 P2 O58 W17 -54.6(15) . .
O60 P2 O58 W17 61.1(16) . .
O59 P2 O58 W16 57.9(15) . .
O61 P2 O58 W16 -178.7(12) . .
O60 P2 O58 W16 -63.1(16) . .
O59 P2 O58 W15 -58.5(15) . .
O61 P2 O58 W15 64.8(15) . .
O60 P2 O58 W15 -179.5(13) . .
O61 P2 O59 Ru10 177.7(13) . .
O60 P2 O59 Ru10 51(2) . .
O58 P2 O59 Ru10 -64.8(17) . .
O61 P2 O59 W9 -51.2(19) . .
O60 P2 O59 W9 -178.0(14) . .
O58 P2 O59 W9 66.3(17) . .
O59 P2 O60 W12 179.5(14) . .
O61 P2 O60 W12 50(2) . .
O58 P2 O60 W12 -62.6(18) . .
O59 P2 O60 Ru11 -50(2) . .
O61 P2 O60 Ru11 -179.0(14) . .
O58 P2 O60 Ru11 68.3(18) . .
O59 P2 O61 W13 -177.8(13) . .
O60 P2 O61 W13 -49(2) . .
O58 P2 O61 W13 63.1(17) . .
O59 P2 O61 W14 49.5(18) . .
O60 P2 O61 W14 178.0(13) . .
O58 P2 O61 W14 -69.7(16) . .
